data_7127296
loop_
_publ_author_name
'Sasaki, Kenta'
'Yamate, Hitomi'
'Yoshino, Haruka'
'Miura, Hiroki'
'Shimoda, Yuushi'
'Miyata, Kiyoshi'
'Onda, Ken'
'Ohtani, Ryo'
'Ohba, Masaaki'

_publ_section_title
;
 Vapor switching of the luminescence mechanism in a Re(V) complex.
;
_journal_issue 85
_journal_name_full 'Chemical communications (Cambridge, England)'
_journal_page_first 12961
_journal_page_last 12964
_journal_paper_doi 10.1039/d0cc05462c
_journal_volume 56
_journal_year 2020
_chemical_formula_moiety 'C10 H4 N7 Re, O, 2(C24 H20 P), 2(H2 O)'
_chemical_formula_sum 'C58 H50 N7 O3 P2 Re'
_chemical_formula_weight 1141.19
_space_group_crystal_system triclinic
_space_group_IT_number 2
_space_group_name_Hall '-P 1'
_space_group_name_H-M_alt 'P -1'
_atom_sites_solution_hydrogens mixed
_atom_sites_solution_primary iterative
_audit_block_doi 10.5517/ccdc.csd.cc25g9nm
_audit_creation_date 2020-01-11
_audit_creation_method
;
Olex2 1.2
(compiled 2018.05.29 svn.r3508 for OlexSys, GUI svn.r5506)
;
_audit_update_record
;
2020-06-15 deposited with the CCDC.	2020-09-18 downloaded from the CCDC.
;
_cell_angle_alpha 71.320(2)
_cell_angle_beta 88.136(2)
_cell_angle_gamma 61.543(2)
_cell_formula_units_Z 2
_cell_length_a 13.556(3)
_cell_length_b 13.655(3)
_cell_length_c 16.754(3)
_cell_measurement_reflns_used 9884
_cell_measurement_temperature 100
_cell_measurement_theta_max 26.32
_cell_measurement_theta_min 2.30
_cell_volume 2556.0(9)
_computing_cell_refinement 'SAINT v8.34A (Bruker, 2013)'
_computing_data_reduction 'SAINT v8.34A (Bruker, 2013)'
_computing_molecular_graphics 'Olex2 (Dolomanov et al., 2009)'
_computing_publication_material 'Olex2 (Dolomanov et al., 2009)'
_computing_structure_refinement 'ShelXL (Sheldrick, 2015)'
_computing_structure_solution 'olex2.solve (Bourhis et al., 2015)'
_diffrn_ambient_temperature 100
_diffrn_measured_fraction_theta_full 0.978
_diffrn_measured_fraction_theta_max 0.973
_diffrn_measurement_device_type 'Bruker APEX-II CCD'
_diffrn_measurement_method '\f and \w scans'
_diffrn_radiation_type MoK\a
_diffrn_radiation_wavelength 0.71073
_diffrn_reflns_av_R_equivalents 0.0335
_diffrn_reflns_av_unetI/netI 0.0409
_diffrn_reflns_Laue_measured_fraction_full 0.978
_diffrn_reflns_Laue_measured_fraction_max 0.973
_diffrn_reflns_limit_h_max 16
_diffrn_reflns_limit_h_min -16
_diffrn_reflns_limit_k_max 17
_diffrn_reflns_limit_k_min -17
_diffrn_reflns_limit_l_max 20
_diffrn_reflns_limit_l_min -20
_diffrn_reflns_number 25866
_diffrn_reflns_point_group_measured_fraction_full 0.978
_diffrn_reflns_point_group_measured_fraction_max 0.973
_diffrn_reflns_theta_full 25.242
_diffrn_reflns_theta_max 26.333
_diffrn_reflns_theta_min 1.297
_diffrn_standards_number 0
_exptl_absorpt_coefficient_mu 2.493
_exptl_absorpt_correction_T_max 0.7454
_exptl_absorpt_correction_T_min 0.6026
_exptl_absorpt_correction_type multi-scan
_exptl_absorpt_process_details
;
SADABS-2014/5 (Bruker,2014/5) was used for absorption correction.
wR2(int) was 0.0991 before and 0.0381 after correction.
The Ratio of minimum to maximum transmission is 0.8084.
The \l/2 correction factor is 0.00150.
;
_exptl_crystal_colour orange
_exptl_crystal_colour_primary orange
_exptl_crystal_density_diffrn 1.483
_exptl_crystal_description block
_exptl_crystal_F_000 1152
_exptl_crystal_preparation Luminescent
_exptl_crystal_size_max 0.197
_exptl_crystal_size_mid 0.194
_exptl_crystal_size_min 0.102
_refine_diff_density_max 0.819
_refine_diff_density_min -0.707
_refine_diff_density_rms 0.087
_refine_ls_extinction_method none
_refine_ls_goodness_of_fit_ref 1.043
_refine_ls_hydrogen_treatment constr
_refine_ls_matrix_type full
_refine_ls_number_parameters 655
_refine_ls_number_reflns 10118
_refine_ls_number_restraints 0
_refine_ls_restrained_S_all 1.043
_refine_ls_R_factor_all 0.0293
_refine_ls_R_factor_gt 0.0244
_refine_ls_shift/su_max 0.001
_refine_ls_shift/su_mean 0.000
_refine_ls_structure_factor_coef Fsqd
_refine_ls_weighting_details 'w=1/[\s^2^(Fo^2^)+(0.0248P)^2^] where P=(Fo^2^+2Fc^2^)/3'
_refine_ls_weighting_scheme calc
_refine_ls_wR_factor_gt 0.0518
_refine_ls_wR_factor_ref 0.0536
_reflns_Friedel_coverage 0.000
_reflns_number_gt 9120
_reflns_number_total 10118
_reflns_threshold_expression 'I > 2\s(I)'
_cod_data_source_file d0cc05462c2.cif
_cod_data_source_block 190831_re_4cypy_air_0m_a_woh
_cod_depositor_comments 'Adding full bibliography for 7127296--7127298.cif.'
_cod_original_cell_volume 2555.9(8)
_cod_database_code 7127296
_shelx_shelxl_version_number 2018/3
_shelx_space_group_comment
;
The symmetry employed for this shelxl refinement is uniquely defined
by the following loop, which should always be used as a source of
symmetry information in preference to the above space-group names.
They are only intended as comments.
;
_olex2_refinement_description
;
1. Fixed Uiso
 At 1.2 times of:
  All C(H) groups
 At 1.5 times of:
  All O(H,H) groups
2. Others
 Fixed Sof: O3A(0.5) O3B(0.5)
3.a Free rotating group:
 O1(H1A,H1B), O2(H2A,H2B)
3.b Aromatic/amide H refined with riding coordinates:
 C5(H5), C6(H6), C8(H8), C9(H9), C12(H12), C13(H13), C14(H14), C15(H15),
 C16(H16), C18(H18), C19(H19), C20(H20), C21(H21), C22(H22), C24(H24), C25(H25),
  C26(H26), C27(H27), C28(H28), C30(H30), C31(H31), C32(H32), C33(H33),
 C34(H34), C36(H36), C37(H37), C38(H38), C39(H39), C40(H40), C42(H42), C43(H43),
  C44(H44), C45(H45), C46(H46), C48(H48), C49(H49), C50(H50), C51(H51),
 C52(H52), C54(H54), C55(H55), C56(H56), C57(H57), C58(H58)
;
_olex2_submission_special_instructions 'No special instructions were received'

loop_
_space_group_symop_operation_xyz
'x, y, z'
'-x, -y, -z'

loop_
_atom_site_label
_atom_site_type_symbol
_atom_site_fract_x
_atom_site_fract_y
_atom_site_fract_z
_atom_site_U_iso_or_equiv
_atom_site_adp_type
_atom_site_occupancy
_atom_site_site_symmetry_order
_atom_site_calc_flag
_atom_site_refinement_flags_posn
_atom_site_refinement_flags_adp
_atom_site_refinement_flags_occupancy
_atom_site_disorder_assembly
_atom_site_disorder_group
Re1 Re 0.25565(2) 0.47229(2) 0.70010(2) 0.01260(4) Uani 1 1 d . . . . .
N1 N 0.12652(18) 0.49628(19) 0.67711(14) 0.0179(5) Uani 1 1 d . . . . .
C1 C 0.2998(2) 0.4968(2) 0.57620(17) 0.0155(6) Uani 1 1 d . . . . .
N2 N 0.32392(19) 0.5117(2) 0.50849(15) 0.0231(5) Uani 1 1 d . . . . .
C2 C 0.2157(2) 0.6486(2) 0.68020(16) 0.0155(5) Uani 1 1 d . . . . .
O3A O 0.3306(7) 0.4374(7) 1.0556(4) 0.078(2) Uani 0.5 1 d . . P A 1
O3B O 0.4055(4) 0.3985(5) 1.0439(4) 0.0443(15) Uani 0.5 1 d . . P B 2
N3 N 0.1940(2) 0.7449(2) 0.66951(15) 0.0247(5) Uani 1 1 d . . . . .
C3 C 0.2603(2) 0.4361(2) 0.83231(17) 0.0148(5) Uani 1 1 d . . . . .
N4 N 0.26615(18) 0.41402(19) 0.90544(14) 0.0196(5) Uani 1 1 d . . . . .
C4 C 0.3476(2) 0.2861(2) 0.73134(16) 0.0159(6) Uani 1 1 d . . . . .
N5 N 0.39379(19) 0.1839(2) 0.75179(15) 0.0221(5) Uani 1 1 d . . . . .
C5 C 0.4756(2) 0.4633(3) 0.80542(18) 0.0280(7) Uani 1 1 d . . . . .
H5 H 0.429942 0.461361 0.847907 0.034 Uiso 1 1 calc R . . . .
N6 N 0.45020(18) 0.45015(19) 0.73417(14) 0.0175(5) Uani 1 1 d . . . . .
C6 C 0.5662(2) 0.4796(3) 0.81919(18) 0.0269(7) Uani 1 1 d . . . . .
H6 H 0.581164 0.487957 0.869703 0.032 Uiso 1 1 calc R . . . .
N7 N 0.7926(2) 0.5321(2) 0.77270(16) 0.0360(7) Uani 1 1 d . . . . .
C7 C 0.6335(2) 0.4832(2) 0.75611(17) 0.0201(6) Uani 1 1 d . . . . .
C8 C 0.6109(2) 0.4673(2) 0.68227(17) 0.0209(6) Uani 1 1 d . . . . .
H8 H 0.655963 0.467835 0.639256 0.025 Uiso 1 1 calc R . . . .
C9 C 0.5187(2) 0.4507(2) 0.67493(17) 0.0204(6) Uani 1 1 d . . . . .
H9 H 0.503633 0.439321 0.625866 0.025 Uiso 1 1 calc R . . . .
C10 C 0.7233(2) 0.5087(3) 0.76500(18) 0.0252(7) Uani 1 1 d . . . . .
P1 P 1.00329(5) 0.06672(6) 0.80401(4) 0.01348(14) Uani 1 1 d . . . . .
C11 C 0.8751(2) 0.0608(2) 0.82520(16) 0.0148(5) Uani 1 1 d . . . . .
C12 C 0.8723(2) -0.0167(2) 0.90179(17) 0.0216(6) Uani 1 1 d . . . . .
H12 H 0.937687 -0.067305 0.941457 0.026 Uiso 1 1 calc R . . . .
C13 C 0.7726(2) -0.0189(3) 0.91936(18) 0.0256(7) Uani 1 1 d . . . . .
H13 H 0.770971 -0.071079 0.970531 0.031 Uiso 1 1 calc R . . . .
C14 C 0.6751(2) 0.0571(3) 0.86013(18) 0.0236(6) Uani 1 1 d . . . . .
H14 H 0.608006 0.056205 0.871861 0.028 Uiso 1 1 calc R . . . .
C15 C 0.6773(2) 0.1344(2) 0.78367(18) 0.0232(6) Uani 1 1 d . . . . .
H15 H 0.611815 0.184865 0.744131 0.028 Uiso 1 1 calc R . . . .
C16 C 0.7771(2) 0.1366(2) 0.76594(17) 0.0186(6) Uani 1 1 d . . . . .
H16 H 0.778477 0.188617 0.714599 0.022 Uiso 1 1 calc R . . . .
C17 C 1.1233(2) -0.0769(2) 0.85993(16) 0.0155(5) Uani 1 1 d . . . . .
C18 C 1.2118(2) -0.0873(2) 0.90826(17) 0.0201(6) Uani 1 1 d . . . . .
H18 H 1.208524 -0.019978 0.913420 0.024 Uiso 1 1 calc R . . . .
C19 C 1.3047(2) -0.1981(3) 0.94852(18) 0.0256(7) Uani 1 1 d . . . . .
H19 H 1.363699 -0.205127 0.980936 0.031 Uiso 1 1 calc R . . . .
C20 C 1.3103(2) -0.2988(2) 0.94078(18) 0.0252(7) Uani 1 1 d . . . . .
H20 H 1.373249 -0.372980 0.967476 0.030 Uiso 1 1 calc R . . . .
C21 C 1.2221(2) -0.2885(2) 0.89325(17) 0.0226(6) Uani 1 1 d . . . . .
H21 H 1.225951 -0.356125 0.888285 0.027 Uiso 1 1 calc R . . . .
C22 C 1.1283(2) -0.1788(2) 0.85308(17) 0.0186(6) Uani 1 1 d . . . . .
H22 H 1.068910 -0.172520 0.821724 0.022 Uiso 1 1 calc R . . . .
C23 C 1.0085(2) 0.1083(2) 0.69128(16) 0.0154(5) Uani 1 1 d . . . . .
C24 C 1.0594(2) 0.0212(2) 0.65436(17) 0.0174(6) Uani 1 1 d . . . . .
H24 H 1.095474 -0.058752 0.688180 0.021 Uiso 1 1 calc R . . . .
C25 C 1.0558(2) 0.0546(3) 0.56682(18) 0.0229(6) Uani 1 1 d . . . . .
H25 H 1.090188 -0.003306 0.541839 0.027 Uiso 1 1 calc R . . . .
C26 C 1.0014(2) 0.1734(3) 0.51625(18) 0.0236(6) Uani 1 1 d . . . . .
H26 H 0.998396 0.194966 0.457425 0.028 Uiso 1 1 calc R . . . .
C27 C 0.9514(2) 0.2604(3) 0.55290(17) 0.0229(6) Uani 1 1 d . . . . .
H27 H 0.915787 0.340091 0.518605 0.027 Uiso 1 1 calc R . . . .
C28 C 0.9541(2) 0.2292(2) 0.64013(17) 0.0191(6) Uani 1 1 d . . . . .
H28 H 0.920273 0.287573 0.664762 0.023 Uiso 1 1 calc R . . . .
C29 C 1.0071(2) 0.1755(2) 0.83978(16) 0.0155(6) Uani 1 1 d . . . . .
C30 C 1.0883(2) 0.2101(2) 0.81359(17) 0.0211(6) Uani 1 1 d . . . . .
H30 H 1.135807 0.180164 0.776049 0.025 Uiso 1 1 calc R . . . .
C31 C 1.0976(2) 0.2889(2) 0.84371(18) 0.0236(6) Uani 1 1 d . . . . .
H31 H 1.152221 0.311152 0.827151 0.028 Uiso 1 1 calc R . . . .
C32 C 1.0261(3) 0.3343(2) 0.89810(18) 0.0255(7) Uani 1 1 d . . . . .
H32 H 1.031994 0.388169 0.917621 0.031 Uiso 1 1 calc R . . . .
C33 C 0.9450(2) 0.3005(2) 0.92428(17) 0.0234(6) Uani 1 1 d . . . . .
H33 H 0.896861 0.331884 0.961058 0.028 Uiso 1 1 calc R . . . .
C34 C 0.9357(2) 0.2202(2) 0.89558(16) 0.0179(6) Uani 1 1 d . . . . .
H34 H 0.882353 0.196510 0.913503 0.021 Uiso 1 1 calc R . . . .
O1 O 0.38320(16) 0.03017(18) 0.91373(13) 0.0277(5) Uani 1 1 d . . . . .
H1A H 0.447948 -0.030919 0.934207 0.042 Uiso 1 1 d G . . . .
H1B H 0.393002 0.069196 0.866312 0.042 Uiso 1 1 d G . . . .
P2 P 0.69920(5) 0.86283(6) 0.65056(4) 0.01312(14) Uani 1 1 d . . . . .
C35 C 0.8023(2) 0.7813(2) 0.74547(16) 0.0141(5) Uani 1 1 d . . . . .
C36 C 0.7704(2) 0.7591(3) 0.82580(17) 0.0233(6) Uani 1 1 d . . . . .
H36 H 0.693980 0.788803 0.831563 0.028 Uiso 1 1 calc R . . . .
C37 C 0.8518(2) 0.6927(3) 0.89786(18) 0.0281(7) Uani 1 1 d . . . . .
H37 H 0.830108 0.678233 0.951754 0.034 Uiso 1 1 calc R . . . .
C38 C 0.9653(2) 0.6482(2) 0.88905(17) 0.0206(6) Uani 1 1 d . . . . .
H38 H 1.019988 0.602105 0.937151 0.025 Uiso 1 1 calc R . . . .
C39 C 0.9980(2) 0.6718(2) 0.80941(17) 0.0193(6) Uani 1 1 d . . . . .
H39 H 1.074423 0.642969 0.804045 0.023 Uiso 1 1 calc R . . . .
C40 C 0.9171(2) 0.7383(2) 0.73754(17) 0.0178(6) Uani 1 1 d . . . . .
H40 H 0.939242 0.754418 0.683881 0.021 Uiso 1 1 calc R . . . .
C41 C 0.6678(2) 1.0152(2) 0.60886(16) 0.0142(5) Uani 1 1 d . . . . .
C42 C 0.5563(2) 1.1088(2) 0.59040(17) 0.0182(6) Uani 1 1 d . . . . .
H42 H 0.496592 1.093170 0.601372 0.022 Uiso 1 1 calc R . . . .
C43 C 0.5348(2) 1.2253(2) 0.55560(18) 0.0232(6) Uani 1 1 d . . . . .
H43 H 0.460767 1.287770 0.544435 0.028 Uiso 1 1 calc R . . . .
C44 C 0.6233(2) 1.2482(2) 0.53762(17) 0.0235(6) Uani 1 1 d . . . . .
H44 H 0.608513 1.326312 0.513760 0.028 Uiso 1 1 calc R . . . .
C45 C 0.7341(2) 1.1559(2) 0.55487(18) 0.0234(6) Uani 1 1 d . . . . .
H45 H 0.793161 1.172104 0.542034 0.028 Uiso 1 1 calc R . . . .
C46 C 0.7571(2) 1.0391(2) 0.59123(17) 0.0201(6) Uani 1 1 d . . . . .
H46 H 0.831565 0.977134 0.603799 0.024 Uiso 1 1 calc R . . . .
C47 C 0.5714(2) 0.8568(2) 0.67479(16) 0.0147(5) Uani 1 1 d . . . . .
C48 C 0.5384(2) 0.7941(2) 0.64073(17) 0.0165(6) Uani 1 1 d . . . . .
H48 H 0.581274 0.757224 0.604048 0.020 Uiso 1 1 calc R . . . .
C49 C 0.4417(2) 0.7871(2) 0.66175(18) 0.0199(6) Uani 1 1 d . . . . .
H49 H 0.418525 0.747186 0.637936 0.024 Uiso 1 1 calc R . . . .
C50 C 0.3796(2) 0.8392(2) 0.71803(18) 0.0220(6) Uani 1 1 d . . . . .
H50 H 0.316422 0.831554 0.733599 0.026 Uiso 1 1 calc R . . . .
C51 C 0.4107(2) 0.9028(2) 0.75140(18) 0.0221(6) Uani 1 1 d . . . . .
H51 H 0.367959 0.938431 0.788661 0.027 Uiso 1 1 calc R . . . .
C52 C 0.5056(2) 0.9133(2) 0.72928(18) 0.0196(6) Uani 1 1 d . . . . .
H52 H 0.525457 0.957653 0.750477 0.023 Uiso 1 1 calc R . . . .
C53 C 0.7556(2) 0.7966(2) 0.57078(16) 0.0141(5) Uani 1 1 d . . . . .
C54 C 0.8311(2) 0.6748(2) 0.59394(18) 0.0191(6) Uani 1 1 d . . . . .
H54 H 0.859693 0.628437 0.650900 0.023 Uiso 1 1 calc R . . . .
C55 C 0.8630(2) 0.6237(2) 0.53175(18) 0.0228(6) Uani 1 1 d . . . . .
H55 H 0.913699 0.542818 0.547069 0.027 Uiso 1 1 calc R . . . .
C56 C 0.8201(2) 0.6918(2) 0.44674(18) 0.0228(6) Uani 1 1 d . . . . .
H56 H 0.840377 0.656425 0.405378 0.027 Uiso 1 1 calc R . . . .
C57 C 0.7467(2) 0.8129(2) 0.42371(18) 0.0215(6) Uani 1 1 d . . . . .
H57 H 0.718900 0.858839 0.366590 0.026 Uiso 1 1 calc R . . . .
C58 C 0.7145(2) 0.8661(2) 0.48492(17) 0.0182(6) Uani 1 1 d . . . . .
H58 H 0.665969 0.947532 0.469041 0.022 Uiso 1 1 calc R . . . .
O2 O 0.60133(19) -0.15555(18) 0.98716(13) 0.0325(5) Uani 1 1 d . . . . .
H2A H 0.625120 -0.228008 1.017038 0.049 Uiso 1 1 d G . . . .
H2B H 0.606011 -0.124420 1.022405 0.049 Uiso 1 1 d G . . . .

loop_
_atom_site_aniso_label
_atom_site_aniso_U_11
_atom_site_aniso_U_22
_atom_site_aniso_U_33
_atom_site_aniso_U_23
_atom_site_aniso_U_13
_atom_site_aniso_U_12
Re1 0.01405(6) 0.01044(6) 0.01289(6) -0.00489(4) 0.00131(4) -0.00516(4)
N1 0.0196(12) 0.0163(12) 0.0174(12) -0.0068(10) 0.0020(10) -0.0079(10)
C1 0.0147(13) 0.0090(12) 0.0190(15) -0.0040(11) -0.0019(11) -0.0032(11)
N2 0.0264(13) 0.0191(13) 0.0177(13) -0.0062(10) 0.0038(11) -0.0067(11)
C2 0.0180(13) 0.0174(14) 0.0112(13) -0.0061(11) 0.0036(11) -0.0083(11)
O3A 0.138(7) 0.078(6) 0.044(4) -0.010(4) -0.004(5) -0.079(6)
O3B 0.041(3) 0.048(3) 0.047(4) -0.021(3) -0.005(3) -0.021(3)
N3 0.0335(14) 0.0171(13) 0.0236(13) -0.0075(11) 0.0044(11) -0.0121(11)
C3 0.0141(13) 0.0104(13) 0.0216(15) -0.0071(11) 0.0042(11) -0.0066(11)
N4 0.0212(12) 0.0189(12) 0.0189(13) -0.0072(10) 0.0036(10) -0.0098(10)
C4 0.0154(13) 0.0198(15) 0.0118(13) -0.0063(11) 0.0030(11) -0.0077(12)
N5 0.0237(12) 0.0161(13) 0.0245(13) -0.0084(10) 0.0024(10) -0.0075(10)
C5 0.0326(17) 0.046(2) 0.0192(15) -0.0160(14) 0.0124(13) -0.0276(16)
N6 0.0215(12) 0.0164(12) 0.0159(12) -0.0059(10) 0.0015(10) -0.0102(10)
C6 0.0295(16) 0.0417(19) 0.0189(15) -0.0121(14) 0.0040(13) -0.0237(15)
N7 0.0350(15) 0.0388(16) 0.0302(15) 0.0052(12) -0.0054(12) -0.0251(13)
C7 0.0172(13) 0.0178(14) 0.0210(15) -0.0012(12) -0.0009(12) -0.0086(12)
C8 0.0195(14) 0.0224(15) 0.0180(15) -0.0065(12) 0.0063(12) -0.0089(12)
C9 0.0210(14) 0.0200(15) 0.0193(15) -0.0093(12) 0.0011(12) -0.0078(12)
C10 0.0254(15) 0.0247(16) 0.0200(16) 0.0029(13) -0.0017(12) -0.0146(13)
P1 0.0150(3) 0.0123(3) 0.0143(3) -0.0050(3) 0.0024(3) -0.0073(3)
C11 0.0156(13) 0.0160(13) 0.0178(14) -0.0097(11) 0.0044(11) -0.0093(11)
C12 0.0212(14) 0.0238(15) 0.0180(15) -0.0027(12) -0.0002(12) -0.0123(12)
C13 0.0298(16) 0.0286(16) 0.0211(16) -0.0031(13) 0.0060(13) -0.0201(14)
C14 0.0193(14) 0.0284(16) 0.0283(16) -0.0112(13) 0.0061(12) -0.0151(13)
C15 0.0146(13) 0.0249(15) 0.0252(16) -0.0056(13) -0.0008(12) -0.0077(12)
C16 0.0201(14) 0.0176(14) 0.0172(14) -0.0033(11) 0.0023(11) -0.0102(12)
C17 0.0174(13) 0.0145(13) 0.0138(13) -0.0035(11) 0.0032(11) -0.0081(11)
C18 0.0229(14) 0.0195(14) 0.0208(15) -0.0088(12) 0.0028(12) -0.0114(12)
C19 0.0212(15) 0.0285(16) 0.0224(16) -0.0045(13) -0.0036(12) -0.0110(13)
C20 0.0241(15) 0.0178(15) 0.0208(15) -0.0001(12) -0.0002(12) -0.0045(12)
C21 0.0277(16) 0.0141(14) 0.0235(16) -0.0062(12) 0.0025(13) -0.0086(12)
C22 0.0200(14) 0.0184(14) 0.0178(14) -0.0048(12) 0.0011(11) -0.0106(12)
C23 0.0153(13) 0.0187(14) 0.0146(13) -0.0051(11) 0.0032(11) -0.0107(11)
C24 0.0143(13) 0.0156(14) 0.0205(15) -0.0069(11) -0.0003(11) -0.0056(11)
C25 0.0229(15) 0.0311(16) 0.0216(16) -0.0138(13) 0.0044(12) -0.0156(13)
C26 0.0199(14) 0.0394(18) 0.0131(14) -0.0045(13) 0.0016(11) -0.0185(14)
C27 0.0162(13) 0.0250(15) 0.0199(15) 0.0029(12) -0.0025(12) -0.0109(12)
C28 0.0168(13) 0.0167(14) 0.0236(15) -0.0077(12) 0.0047(12) -0.0077(11)
C29 0.0186(13) 0.0141(13) 0.0144(13) -0.0053(11) 0.0008(11) -0.0082(11)
C30 0.0259(15) 0.0209(15) 0.0212(15) -0.0098(12) 0.0058(12) -0.0136(13)
C31 0.0304(16) 0.0233(15) 0.0225(16) -0.0060(13) 0.0012(13) -0.0183(13)
C32 0.0419(18) 0.0199(15) 0.0197(15) -0.0058(12) -0.0033(13) -0.0191(14)
C33 0.0335(16) 0.0183(14) 0.0160(14) -0.0068(12) 0.0031(12) -0.0103(13)
C34 0.0208(14) 0.0172(14) 0.0151(14) -0.0040(11) 0.0016(11) -0.0099(12)
O1 0.0266(11) 0.0261(12) 0.0263(12) -0.0030(9) 0.0037(9) -0.0138(9)
P2 0.0117(3) 0.0124(3) 0.0165(4) -0.0069(3) 0.0041(3) -0.0058(3)
C35 0.0166(13) 0.0125(13) 0.0151(13) -0.0057(11) 0.0026(11) -0.0080(11)
C36 0.0167(14) 0.0346(17) 0.0210(15) -0.0139(13) 0.0062(12) -0.0119(13)
C37 0.0275(16) 0.0425(19) 0.0173(15) -0.0120(14) 0.0076(13) -0.0188(15)
C38 0.0200(14) 0.0189(14) 0.0190(15) -0.0070(12) -0.0029(12) -0.0062(12)
C39 0.0137(13) 0.0177(14) 0.0263(16) -0.0104(12) 0.0040(12) -0.0060(11)
C40 0.0177(13) 0.0166(14) 0.0166(14) -0.0049(11) 0.0056(11) -0.0072(11)
C41 0.0151(13) 0.0148(13) 0.0150(13) -0.0075(11) 0.0045(11) -0.0078(11)
C42 0.0152(13) 0.0180(14) 0.0222(15) -0.0078(12) 0.0048(11) -0.0083(11)
C43 0.0256(15) 0.0168(14) 0.0230(16) -0.0100(12) 0.0042(12) -0.0055(12)
C44 0.0373(17) 0.0152(14) 0.0215(15) -0.0090(12) 0.0070(13) -0.0143(13)
C45 0.0312(16) 0.0250(16) 0.0252(16) -0.0132(13) 0.0110(13) -0.0198(14)
C46 0.0183(14) 0.0212(15) 0.0247(15) -0.0127(12) 0.0078(12) -0.0100(12)
C47 0.0105(12) 0.0136(13) 0.0179(14) -0.0056(11) 0.0040(11) -0.0044(10)
C48 0.0149(13) 0.0126(13) 0.0184(14) -0.0047(11) 0.0004(11) -0.0045(11)
C49 0.0190(14) 0.0164(14) 0.0255(16) -0.0050(12) -0.0004(12) -0.0107(12)
C50 0.0141(13) 0.0227(15) 0.0284(16) -0.0047(13) 0.0054(12) -0.0112(12)
C51 0.0167(14) 0.0230(15) 0.0262(16) -0.0120(13) 0.0118(12) -0.0079(12)
C52 0.0185(14) 0.0180(14) 0.0253(16) -0.0114(12) 0.0062(12) -0.0091(12)
C53 0.0129(12) 0.0169(13) 0.0181(14) -0.0101(11) 0.0060(11) -0.0092(11)
C54 0.0190(14) 0.0154(14) 0.0216(15) -0.0048(12) 0.0048(12) -0.0086(11)
C55 0.0233(15) 0.0177(14) 0.0319(17) -0.0159(13) 0.0096(13) -0.0092(12)
C56 0.0204(14) 0.0292(16) 0.0305(17) -0.0214(14) 0.0086(13) -0.0145(13)
C57 0.0186(14) 0.0273(16) 0.0183(15) -0.0091(13) 0.0010(12) -0.0101(12)
C58 0.0112(12) 0.0177(14) 0.0224(15) -0.0083(12) 0.0018(11) -0.0036(11)
O2 0.0382(13) 0.0208(11) 0.0269(12) -0.0049(9) 0.0010(10) -0.0077(10)

loop_
_atom_type_symbol
_atom_type_description
_atom_type_scat_dispersion_real
_atom_type_scat_dispersion_imag
_atom_type_scat_source
C C 0.0033 0.0016 'International Tables Vol C Tables 4.2.6.8 and 6.1.1.4'
H H 0.0000 0.0000 'International Tables Vol C Tables 4.2.6.8 and 6.1.1.4'
N N 0.0061 0.0033 'International Tables Vol C Tables 4.2.6.8 and 6.1.1.4'
O O 0.0106 0.0060 'International Tables Vol C Tables 4.2.6.8 and 6.1.1.4'
P P 0.1023 0.0942 'International Tables Vol C Tables 4.2.6.8 and 6.1.1.4'
Re Re -1.0185 7.2310 'International Tables Vol C Tables 4.2.6.8 and 6.1.1.4'

loop_
_geom_angle_atom_site_label_1
_geom_angle_atom_site_label_2
_geom_angle_atom_site_label_3
_geom_angle
_geom_angle_site_symmetry_1
_geom_angle_site_symmetry_3
_geom_angle_publ_flag
N1 Re1 C1 97.79(10) . . ?
N1 Re1 C2 98.79(10) . . ?
N1 Re1 C3 98.86(10) . . ?
N1 Re1 C4 99.51(10) . . ?
N1 Re1 N6 176.11(9) . . ?
C1 Re1 C2 87.86(10) . . ?
C1 Re1 C4 90.57(10) . . ?
C1 Re1 N6 82.34(8) . . ?
C2 Re1 C4 161.68(9) . . ?
C2 Re1 N6 77.32(8) . . ?
C3 Re1 C1 163.32(9) . . ?
C3 Re1 C2 90.54(9) . . ?
C3 Re1 C4 85.75(10) . . ?
C3 Re1 N6 81.12(8) . . ?
C4 Re1 N6 84.37(8) . . ?
N2 C1 Re1 178.9(2) . . ?
N3 C2 Re1 179.8(3) . . ?
N4 C3 Re1 178.0(2) . . ?
N5 C4 Re1 176.1(2) . . ?
N6 C5 H5 118.2 . . ?
N6 C5 C6 123.6(3) . . ?
C6 C5 H5 118.2 . . ?
C5 N6 Re1 120.27(19) . . ?
C9 N6 Re1 121.31(16) . . ?
C9 N6 C5 116.9(2) . . ?
C5 C6 H6 120.9 . . ?
C7 C6 C5 118.3(3) . . ?
C7 C6 H6 120.9 . . ?
C6 C7 C8 119.5(2) . . ?
C6 C7 C10 120.1(3) . . ?
C8 C7 C10 120.3(3) . . ?
C7 C8 H8 121.2 . . ?
C9 C8 C7 117.7(3) . . ?
C9 C8 H8 121.2 . . ?
N6 C9 C8 123.9(3) . . ?
N6 C9 H9 118.0 . . ?
C8 C9 H9 118.0 . . ?
N7 C10 C7 177.9(4) . . ?
C11 P1 C17 109.00(12) . . ?
C11 P1 C23 109.73(11) . . ?
C23 P1 C17 110.48(12) . . ?
C29 P1 C11 110.15(12) . . ?
C29 P1 C17 109.18(12) . . ?
C29 P1 C23 108.29(12) . . ?
C12 C11 P1 120.26(19) . . ?
C12 C11 C16 119.7(2) . . ?
C16 C11 P1 120.0(2) . . ?
C11 C12 H12 119.8 . . ?
C13 C12 C11 120.4(2) . . ?
C13 C12 H12 119.8 . . ?
C12 C13 H13 120.2 . . ?
C12 C13 C14 119.6(3) . . ?
C14 C13 H13 120.2 . . ?
C13 C14 H14 119.8 . . ?
C15 C14 C13 120.4(3) . . ?
C15 C14 H14 119.8 . . ?
C14 C15 H15 120.0 . . ?
C14 C15 C16 120.1(2) . . ?
C16 C15 H15 120.0 . . ?
C11 C16 H16 120.1 . . ?
C15 C16 C11 119.9(2) . . ?
C15 C16 H16 120.1 . . ?
C18 C17 P1 120.7(2) . . ?
C18 C17 C22 119.8(2) . . ?
C22 C17 P1 119.39(19) . . ?
C17 C18 H18 120.1 . . ?
C19 C18 C17 119.7(3) . . ?
C19 C18 H18 120.1 . . ?
C18 C19 H19 119.8 . . ?
C18 C19 C20 120.4(3) . . ?
C20 C19 H19 119.8 . . ?
C19 C20 H20 120.1 . . ?
C21 C20 C19 119.8(3) . . ?
C21 C20 H20 120.1 . . ?
C20 C21 H21 119.7 . . ?
C22 C21 C20 120.6(3) . . ?
C22 C21 H21 119.7 . . ?
C17 C22 H22 120.2 . . ?
C21 C22 C17 119.5(2) . . ?
C21 C22 H22 120.2 . . ?
C24 C23 P1 120.0(2) . . ?
C24 C23 C28 120.3(2) . . ?
C28 C23 P1 119.5(2) . . ?
C23 C24 H24 120.3 . . ?
C25 C24 C23 119.4(3) . . ?
C25 C24 H24 120.3 . . ?
C24 C25 H25 119.8 . . ?
C26 C25 C24 120.5(3) . . ?
C26 C25 H25 119.8 . . ?
C25 C26 H26 119.9 . . ?
C25 C26 C27 120.3(3) . . ?
C27 C26 H26 119.9 . . ?
C26 C27 H27 119.8 . . ?
C28 C27 C26 120.3(3) . . ?
C28 C27 H27 119.8 . . ?
C23 C28 H28 120.4 . . ?
C27 C28 C23 119.2(3) . . ?
C27 C28 H28 120.4 . . ?
C30 C29 P1 118.3(2) . . ?
C34 C29 P1 121.22(19) . . ?
C34 C29 C30 120.4(2) . . ?
C29 C30 H30 120.1 . . ?
C31 C30 C29 119.7(3) . . ?
C31 C30 H30 120.1 . . ?
C30 C31 H31 120.0 . . ?
C32 C31 C30 120.0(3) . . ?
C32 C31 H31 120.0 . . ?
C31 C32 H32 119.7 . . ?
C31 C32 C33 120.6(3) . . ?
C33 C32 H32 119.7 . . ?
C32 C33 H33 120.0 . . ?
C34 C33 C32 120.1(3) . . ?
C34 C33 H33 120.0 . . ?
C29 C34 H34 120.4 . . ?
C33 C34 C29 119.2(2) . . ?
C33 C34 H34 120.4 . . ?
H1A O1 H1B 104.5 . . ?
C41 P2 C35 110.86(11) . . ?
C47 P2 C35 109.40(12) . . ?
C47 P2 C41 109.75(11) . . ?
C53 P2 C35 109.14(12) . . ?
C53 P2 C41 108.34(12) . . ?
C53 P2 C47 109.32(12) . . ?
C36 C35 P2 121.53(19) . . ?
C36 C35 C40 119.4(2) . . ?
C40 C35 P2 119.1(2) . . ?
C35 C36 H36 119.8 . . ?
C35 C36 C37 120.4(3) . . ?
C37 C36 H36 119.8 . . ?
C36 C37 H37 120.2 . . ?
C38 C37 C36 119.7(3) . . ?
C38 C37 H37 120.2 . . ?
C37 C38 H38 119.8 . . ?
C39 C38 C37 120.5(2) . . ?
C39 C38 H38 119.8 . . ?
C38 C39 H39 120.0 . . ?
C38 C39 C40 120.0(2) . . ?
C40 C39 H39 120.0 . . ?
C35 C40 H40 120.0 . . ?
C39 C40 C35 120.0(3) . . ?
C39 C40 H40 120.0 . . ?
C42 C41 P2 121.36(19) . . ?
C42 C41 C46 119.8(2) . . ?
C46 C41 P2 118.8(2) . . ?
C41 C42 H42 120.1 . . ?
C43 C42 C41 119.9(2) . . ?
C43 C42 H42 120.1 . . ?
C42 C43 H43 120.0 . . ?
C44 C43 C42 120.0(3) . . ?
C44 C43 H43 120.0 . . ?
C43 C44 H44 119.8 . . ?
C43 C44 C45 120.5(3) . . ?
C45 C44 H44 119.8 . . ?
C44 C45 H45 119.9 . . ?
C44 C45 C46 120.2(3) . . ?
C46 C45 H45 119.9 . . ?
C41 C46 H46 120.2 . . ?
C45 C46 C41 119.6(3) . . ?
C45 C46 H46 120.2 . . ?
C48 C47 P2 120.3(2) . . ?
C48 C47 C52 119.7(2) . . ?
C52 C47 P2 120.04(19) . . ?
C47 C48 H48 120.1 . . ?
C49 C48 C47 119.8(2) . . ?
C49 C48 H48 120.1 . . ?
C48 C49 H49 119.9 . . ?
C50 C49 C48 120.2(2) . . ?
C50 C49 H49 119.9 . . ?
C49 C50 H50 119.8 . . ?
C49 C50 C51 120.5(2) . . ?
C51 C50 H50 119.8 . . ?
C50 C51 H51 120.0 . . ?
C50 C51 C52 120.1(3) . . ?
C52 C51 H51 120.0 . . ?
C47 C52 H52 120.1 . . ?
C51 C52 C47 119.7(2) . . ?
C51 C52 H52 120.1 . . ?
C54 C53 P2 120.7(2) . . ?
C58 C53 P2 119.1(2) . . ?
C58 C53 C54 119.9(2) . . ?
C53 C54 H54 120.2 . . ?
C55 C54 C53 119.6(3) . . ?
C55 C54 H54 120.2 . . ?
C54 C55 H55 119.7 . . ?
C54 C55 C56 120.7(3) . . ?
C56 C55 H55 119.7 . . ?
C55 C56 H56 120.2 . . ?
C57 C56 C55 119.7(3) . . ?
C57 C56 H56 120.2 . . ?
C56 C57 H57 119.7 . . ?
C58 C57 C56 120.6(3) . . ?
C58 C57 H57 119.7 . . ?
C53 C58 H58 120.2 . . ?
C57 C58 C53 119.5(3) . . ?
C57 C58 H58 120.2 . . ?
H2A O2 H2B 104.5 . . ?

loop_
_geom_bond_atom_site_label_1
_geom_bond_atom_site_label_2
_geom_bond_distance
_geom_bond_site_symmetry_2
_geom_bond_publ_flag
Re1 N1 1.654(2) . ?
Re1 C1 2.108(3) . ?
Re1 C2 2.111(3) . ?
Re1 C3 2.105(3) . ?
Re1 C4 2.113(3) . ?
Re1 N6 2.569(2) . ?
C1 N2 1.152(3) . ?
C2 N3 1.153(3) . ?
C3 N4 1.160(3) . ?
C4 N5 1.154(3) . ?
C5 H5 0.9300 . ?
C5 N6 1.341(3) . ?
C5 C6 1.388(4) . ?
N6 C9 1.338(3) . ?
C6 H6 0.9300 . ?
C6 C7 1.377(4) . ?
N7 C10 1.150(4) . ?
C7 C8 1.390(4) . ?
C7 C10 1.440(4) . ?
C8 H8 0.9300 . ?
C8 C9 1.388(4) . ?
C9 H9 0.9300 . ?
P1 C11 1.796(3) . ?
P1 C17 1.803(3) . ?
P1 C23 1.799(3) . ?
P1 C29 1.793(3) . ?
C11 C12 1.390(4) . ?
C11 C16 1.393(3) . ?
C12 H12 0.9300 . ?
C12 C13 1.387(4) . ?
C13 H13 0.9300 . ?
C13 C14 1.388(4) . ?
C14 H14 0.9300 . ?
C14 C15 1.384(4) . ?
C15 H15 0.9300 . ?
C15 C16 1.388(4) . ?
C16 H16 0.9300 . ?
C17 C18 1.395(3) . ?
C17 C22 1.401(4) . ?
C18 H18 0.9300 . ?
C18 C19 1.384(4) . ?
C19 H19 0.9300 . ?
C19 C20 1.388(4) . ?
C20 H20 0.9300 . ?
C20 C21 1.384(4) . ?
C21 H21 0.9300 . ?
C21 C22 1.382(4) . ?
C22 H22 0.9300 . ?
C23 C24 1.391(4) . ?
C23 C28 1.407(4) . ?
C24 H24 0.9300 . ?
C24 C25 1.384(4) . ?
C25 H25 0.9300 . ?
C25 C26 1.384(4) . ?
C26 H26 0.9300 . ?
C26 C27 1.386(4) . ?
C27 H27 0.9300 . ?
C27 C28 1.382(4) . ?
C28 H28 0.9300 . ?
C29 C30 1.399(4) . ?
C29 C34 1.388(4) . ?
C30 H30 0.9300 . ?
C30 C31 1.382(4) . ?
C31 H31 0.9300 . ?
C31 C32 1.373(4) . ?
C32 H32 0.9300 . ?
C32 C33 1.393(4) . ?
C33 H33 0.9300 . ?
C33 C34 1.387(4) . ?
C34 H34 0.9300 . ?
O1 H1A 0.8500 . ?
O1 H1B 0.8498 . ?
P2 C35 1.803(2) . ?
P2 C41 1.800(3) . ?
P2 C47 1.800(3) . ?
P2 C53 1.799(3) . ?
C35 C36 1.384(4) . ?
C35 C40 1.397(3) . ?
C36 H36 0.9300 . ?
C36 C37 1.389(4) . ?
C37 H37 0.9300 . ?
C37 C38 1.381(4) . ?
C38 H38 0.9300 . ?
C38 C39 1.379(4) . ?
C39 H39 0.9300 . ?
C39 C40 1.383(4) . ?
C40 H40 0.9300 . ?
C41 C42 1.396(3) . ?
C41 C46 1.397(3) . ?
C42 H42 0.9300 . ?
C42 C43 1.390(4) . ?
C43 H43 0.9300 . ?
C43 C44 1.379(4) . ?
C44 H44 0.9300 . ?
C44 C45 1.385(4) . ?
C45 H45 0.9300 . ?
C45 C46 1.388(4) . ?
C46 H46 0.9300 . ?
C47 C48 1.397(3) . ?
C47 C52 1.403(4) . ?
C48 H48 0.9300 . ?
C48 C49 1.386(4) . ?
C49 H49 0.9300 . ?
C49 C50 1.383(4) . ?
C50 H50 0.9300 . ?
C50 C51 1.386(4) . ?
C51 H51 0.9300 . ?
C51 C52 1.387(4) . ?
C52 H52 0.9300 . ?
C53 C54 1.398(4) . ?
C53 C58 1.398(4) . ?
C54 H54 0.9300 . ?
C54 C55 1.381(4) . ?
C55 H55 0.9300 . ?
C55 C56 1.386(4) . ?
C56 H56 0.9300 . ?
C56 C57 1.386(4) . ?
C57 H57 0.9300 . ?
C57 C58 1.384(4) . ?
C58 H58 0.9300 . ?
O2 H2A 0.8501 . ?
O2 H2B 0.8500 . ?
